data_4100317
_journal_name_full 'Journal of the American Chemical Society'
_journal_year 2005
_chemical_formula_sum 'C32 H80 Br10 Fe4 N6'
_chemical_formula_weight 1571.52
_space_group_IT_number 2
_symmetry_cell_setting triclinic
_symmetry_space_group_name_Hall '-P 1'
_symmetry_space_group_name_H-M 'P -1'
_cell_angle_alpha 108.305(5)
_cell_angle_beta 103.908(5)
_cell_angle_gamma 107.892(5)
_cell_formula_units_Z 1
_cell_length_a 11.502(3)
_cell_length_b 11.882(3)
_cell_length_c 12.206(3)
_cell_measurement_temperature 193(2)
_cell_volume 1398.5(6)
_diffrn_ambient_temperature 193(2)
_exptl_crystal_density_diffrn 1.866
_cod_depositor_comments
;
The following automatic conversions were performed:
'_symmetry_cell_setting' value 'Triclinic' changed to 'triclinic'
according to '/home/saulius/struct/CIF-dictionaries/cif_core.dic'
dictionary named 'cif_core.dic' version 2.4.1 from 2010-06-29.

Automatic conversion script
Id: cif_fix_enum 1527 2010-12-29 10:47:43Z saulius 
;
_cod_database_code 4100317

loop_
_symmetry_equiv_pos_as_xyz
'x, y, z'
'-x, -y, -z'

loop_
_atom_site_label
_atom_site_type_symbol
_atom_site_fract_x
_atom_site_fract_y
_atom_site_fract_z
_atom_site_U_iso_or_equiv
_atom_site_adp_type
_atom_site_occupancy
_atom_site_symmetry_multiplicity
_atom_site_calc_flag
_atom_site_refinement_flags
_atom_site_disorder_assembly
_atom_site_disorder_group
Fe1 Fe 0.52654(4) 0.99319(3) 0.40066(3) 0.02191(9) Uani 1 1 d . . .
Fe2 Fe 0.27783(4) 0.72159(3) 0.35422(3) 0.02349(9) Uani 1 1 d . . .
Br1 Br 0.68902(3) 0.92823(3) 0.34550(3) 0.03753(8) Uani 1 1 d . . .
Br2 Br 0.41850(3) 1.04313(3) 0.24014(3) 0.03163(7) Uani 1 1 d . . .
Br3 Br 0.10536(3) 0.74270(3) 0.21695(3) 0.03742(8) Uani 1 1 d . . .
Br4 Br 0.34357(3) 0.56578(3) 0.23401(3) 0.03466(8) Uani 1 1 d . . .
Br5 Br 0.18282(3) 0.63051(3) 0.47950(3) 0.03775(8) Uani 1 1 d . . .
N1 N 0.4111(2) 0.8748(2) 0.4390(2) 0.0269(5) Uani 1 1 d . . .
N2 N -0.1405(2) 0.8020(2) 0.6423(2) 0.0276(5) Uani 1 1 d . . .
N3 N 0.3116(3) 0.6669(2) -0.0966(2) 0.0344(6) Uani 1 1 d . . .
C1 C -0.2826(3) 0.7458(3) 0.5561(3) 0.0336(7) Uani 1 1 d . . .
H1A H -0.2869 0.7805 0.4920 0.040 Uiso 1 1 calc R . .
H1B H -0.3332 0.7762 0.6046 0.040 Uiso 1 1 calc R . .
C2 C -0.3480(4) 0.5985(3) 0.4915(3) 0.0494(8) Uani 1 1 d . . .
H2A H -0.2975 0.5670 0.4448 0.074 Uiso 1 1 calc R . .
H2B H -0.4377 0.5701 0.4342 0.074 Uiso 1 1 calc R . .
H2C H -0.3510 0.5629 0.5537 0.074 Uiso 1 1 calc R . .
C3 C -0.1265(3) 0.7533(3) 0.7429(3) 0.0336(7) Uani 1 1 d . . .
H3A H -0.0319 0.7907 0.7952 0.040 Uiso 1 1 calc R . .
H3B H -0.1572 0.6575 0.7030 0.040 Uiso 1 1 calc R . .
C4 C -0.2005(4) 0.7848(3) 0.8265(3) 0.0468(8) Uani 1 1 d . . .
H4A H -0.1692 0.8796 0.8690 0.070 Uiso 1 1 calc R . .
H4B H -0.1855 0.7493 0.8883 0.070 Uiso 1 1 calc R . .
H4C H -0.2949 0.7461 0.7765 0.070 Uiso 1 1 calc R . .
C5 C -0.0951(3) 0.9495(3) 0.6980(3) 0.0359(7) Uani 1 1 d . . .
H5A H -0.1015 0.9782 0.6298 0.043 Uiso 1 1 calc R . .
H5B H -0.1560 0.9710 0.7371 0.043 Uiso 1 1 calc R . .
C6 C 0.0436(3) 1.0257(3) 0.7936(4) 0.0511(9) Uani 1 1 d . . .
H6A H 0.0499 1.0025 0.8644 0.077 Uiso 1 1 calc R . .
H6B H 0.0659 1.1192 0.8222 0.077 Uiso 1 1 calc R . .
H6C H 0.1051 1.0048 0.7563 0.077 Uiso 1 1 calc R . .
C7 C -0.0560(3) 0.7618(3) 0.5729(3) 0.0346(7) Uani 1 1 d . . .
H7A H 0.0361 0.8020 0.6326 0.042 Uiso 1 1 calc R . .
H7B H -0.0863 0.6661 0.5413 0.042 Uiso 1 1 calc R . .
C8 C -0.0580(3) 0.7988(3) 0.4657(3) 0.0439(8) Uani 1 1 d . . .
H8A H -0.1489 0.7606 0.4064 0.066 Uiso 1 1 calc R . .
H8B H -0.0045 0.7659 0.4242 0.066 Uiso 1 1 calc R . .
H8C H -0.0220 0.8939 0.4966 0.066 Uiso 1 1 calc R . .
C9 C 0.2109(3) 0.6630(3) -0.0361(3) 0.0380(7) Uani 1 1 d . . .
H9A H 0.2175 0.6114 0.0131 0.046 Uiso 1 1 calc R . .
H9B H 0.2339 0.7529 0.0227 0.046 Uiso 1 1 calc R . .
C10 C 0.0703(4) 0.6066(4) -0.1236(4) 0.0679(12) Uani 1 1 d . . .
H10A H 0.0602 0.6615 -0.1674 0.102 Uiso 1 1 calc R . .
H10B H 0.0125 0.6032 -0.0763 0.102 Uiso 1 1 calc R . .
H10C H 0.0466 0.5184 -0.1841 0.102 Uiso 1 1 calc R . .
C11 C 0.4444(3) 0.7363(3) 0.0086(3) 0.0323(6) Uani 1 1 d . . .
H11A H 0.4454 0.6889 0.0623 0.039 Uiso 1 1 calc R . .
H11B H 0.4545 0.8246 0.0594 0.039 Uiso 1 1 calc R . .
C12 C 0.5628(4) 0.7501(4) -0.0289(4) 0.0543(10) Uani 1 1 d . . .
H12A H 0.5543 0.6636 -0.0798 0.081 Uiso 1 1 calc R . .
H12B H 0.6432 0.7931 0.0458 0.081 Uiso 1 1 calc R . .
H12C H 0.5672 0.8025 -0.0770 0.081 Uiso 1 1 calc R . .
C13 C 0.3001(4) 0.7372(3) -0.1808(3) 0.0475(9) Uani 1 1 d . . .
H13A H 0.3719 0.7439 -0.2131 0.057 Uiso 1 1 calc R . .
H13B H 0.2157 0.6833 -0.2529 0.057 Uiso 1 1 calc R . .
C14 C 0.3061(3) 0.8715(3) -0.1208(3) 0.0445(8) Uani 1 1 d . . .
H14A H 0.2311 0.8657 -0.0948 0.067 Uiso 1 1 calc R . .
H14B H 0.3030 0.9107 -0.1805 0.067 Uiso 1 1 calc R . .
H14C H 0.3883 0.9257 -0.0480 0.067 Uiso 1 1 calc R . .
C15 C 0.2902(5) 0.5309(3) -0.1790(3) 0.0617(12) Uani 1 1 d . . .
H15A H 0.2024 0.4890 -0.2465 0.074 Uiso 1 1 calc R . .
H15B H 0.3566 0.5386 -0.2181 0.074 Uiso 1 1 calc R . .
C16 C 0.2983(4) 0.4420(3) -0.1144(3) 0.0612(11) Uani 1 1 d . . .
H16A H 0.3846 0.4821 -0.0470 0.092 Uiso 1 1 calc R . .
H16B H 0.2865 0.3580 -0.1745 0.092 Uiso 1 1 calc R . .
H16C H 0.2291 0.4283 -0.0801 0.092 Uiso 1 1 calc R . .

loop_
_atom_site_aniso_label
_atom_site_aniso_U_11
_atom_site_aniso_U_22
_atom_site_aniso_U_33
_atom_site_aniso_U_23
_atom_site_aniso_U_13
_atom_site_aniso_U_12
Fe1 0.0264(2) 0.02321(18) 0.01875(18) 0.01025(15) 0.01066(16) 0.01041(16)
Fe2 0.0273(2) 0.01865(17) 0.02260(19) 0.00857(15) 0.00930(17) 0.00719(15)
Br1 0.04080(18) 0.05331(18) 0.04273(18) 0.03025(16) 0.02562(15) 0.03160(15)
Br2 0.04111(17) 0.04097(16) 0.02995(15) 0.02259(13) 0.01867(13) 0.02626(14)
Br3 0.03431(17) 0.03602(15) 0.04413(18) 0.02029(14) 0.01064(14) 0.01683(13)
Br4 0.04994(19) 0.03184(14) 0.02953(15) 0.01336(12) 0.01693(14) 0.02398(14)
Br5 0.0510(2) 0.03703(16) 0.03679(17) 0.02254(14) 0.02535(15) 0.01849(14)
N1 0.0316(13) 0.0229(10) 0.0212(11) 0.0083(9) 0.0098(10) 0.0063(10)
N2 0.0324(13) 0.0293(12) 0.0352(13) 0.0177(11) 0.0200(11) 0.0204(10)
N3 0.0544(17) 0.0323(12) 0.0187(12) 0.0123(10) 0.0110(12) 0.0214(12)
C1 0.0323(17) 0.0472(17) 0.0386(17) 0.0266(15) 0.0178(14) 0.0259(14)
C2 0.041(2) 0.0468(19) 0.049(2) 0.0167(17) 0.0078(17) 0.0141(16)
C3 0.0387(18) 0.0362(15) 0.0367(16) 0.0219(14) 0.0156(14) 0.0212(14)
C4 0.062(2) 0.055(2) 0.0435(19) 0.0297(17) 0.0292(18) 0.0321(18)
C5 0.0432(19) 0.0297(14) 0.0475(19) 0.0204(14) 0.0240(16) 0.0213(14)
C6 0.044(2) 0.0331(16) 0.068(2) 0.0138(17) 0.0216(19) 0.0130(15)
C7 0.0364(18) 0.0390(16) 0.0424(18) 0.0184(14) 0.0239(15) 0.0245(14)
C8 0.050(2) 0.0530(19) 0.0465(19) 0.0238(17) 0.0329(18) 0.0292(17)
C9 0.0360(18) 0.0354(15) 0.0388(17) 0.0218(14) 0.0051(14) 0.0104(14)
C10 0.039(2) 0.055(2) 0.086(3) 0.045(2) -0.009(2) 0.0002(18)
C11 0.0382(17) 0.0368(15) 0.0294(15) 0.0169(13) 0.0163(14) 0.0188(14)
C12 0.063(2) 0.070(2) 0.075(3) 0.050(2) 0.048(2) 0.045(2)
C13 0.076(3) 0.0527(19) 0.0288(16) 0.0286(16) 0.0192(18) 0.0334(19)
C14 0.051(2) 0.0453(18) 0.048(2) 0.0331(17) 0.0172(17) 0.0201(16)
C15 0.108(4) 0.0407(19) 0.0267(17) 0.0050(15) 0.010(2) 0.040(2)
C16 0.089(3) 0.0370(18) 0.049(2) 0.0118(17) 0.009(2) 0.034(2)

loop_
_geom_bond_atom_site_label_1
_geom_bond_atom_site_label_2
_geom_bond_distance
_geom_bond_site_symmetry_2
_geom_bond_publ_flag
Fe1 N1 1.873(2) 2_676 ?
Fe1 N1 1.877(2) . ?
Fe1 Br1 2.3889(6) . ?
Fe1 Br2 2.3975(6) . ?
Fe1 Fe1 2.6088(9) 2_676 ?
Fe2 N1 1.753(2) . ?
Fe2 Br3 2.4036(6) . ?
Fe2 Br5 2.4125(6) . ?
Fe2 Br4 2.4164(6) . ?
N1 Fe1 1.873(2) 2_676 ?
N2 C3 1.509(3) . ?
N2 C1 1.512(4) . ?
N2 C7 1.522(3) . ?
N2 C5 1.524(3) . ?
N3 C11 1.510(4) . ?
N3 C9 1.512(4) . ?
N3 C15 1.517(4) . ?
N3 C13 1.521(3) . ?
C1 C2 1.514(4) . ?
C1 H1A 0.9900 . ?
C1 H1B 0.9900 . ?
C2 H2A 0.9800 . ?
C2 H2B 0.9800 . ?
C2 H2C 0.9800 . ?
C3 C4 1.510(4) . ?
C3 H3A 0.9900 . ?
C3 H3B 0.9900 . ?
C4 H4A 0.9800 . ?
C4 H4B 0.9800 . ?
C4 H4C 0.9800 . ?
C5 C6 1.510(5) . ?
C5 H5A 0.9900 . ?
C5 H5B 0.9900 . ?
C6 H6A 0.9800 . ?
C6 H6B 0.9800 . ?
C6 H6C 0.9800 . ?
C7 C8 1.503(4) . ?
C7 H7A 0.9900 . ?
C7 H7B 0.9900 . ?
C8 H8A 0.9800 . ?
C8 H8B 0.9800 . ?
C8 H8C 0.9800 . ?
C9 C10 1.503(4) . ?
C9 H9A 0.9900 . ?
C9 H9B 0.9900 . ?
C10 H10A 0.9800 . ?
C10 H10B 0.9800 . ?
C10 H10C 0.9800 . ?
C11 C12 1.516(4) . ?
C11 H11A 0.9900 . ?
C11 H11B 0.9900 . ?
C12 H12A 0.9800 . ?
C12 H12B 0.9800 . ?
C12 H12C 0.9800 . ?
C13 C14 1.504(4) . ?
C13 H13A 0.9900 . ?
C13 H13B 0.9900 . ?
C14 H14A 0.9800 . ?
C14 H14B 0.9800 . ?
C14 H14C 0.9800 . ?
C15 C16 1.514(5) . ?
C15 H15A 0.9900 . ?
C15 H15B 0.9900 . ?
C16 H16A 0.9800 . ?
C16 H16B 0.9800 . ?
C16 H16C 0.9800 . ?
